data_1504730
loop_
_publ_author_name
'Skaanderup, Philip R.'
'Jensen, Thomas'

_publ_section_title
;
 Synthesis of the macrocyclic core of (-)-pladienolide B.
;
_journal_issue 13
_journal_name_full 'Organic letters'
_journal_page_first 2821
_journal_page_last 2824
_journal_paper_doi 10.1021/ol800946x
_journal_volume 10
_journal_year 2008
_chemical_absolute_configuration ad
_chemical_formula_moiety 'C15 H24 O6'
_chemical_formula_sum 'C15 H24 O6'
_chemical_formula_weight 300.34
_chemical_name_systematic
; 
acetic acid (E)-(3R,6R,7S,10S)-7,10-dihydroxy-3,7-dimethyl-12-oxo-
oxacyclododec-4-en-6-yl ester (4)
;
_space_group_IT_number 19
_symmetry_cell_setting orthorhombic
_symmetry_space_group_name_Hall 'P 2ac 2ab'
_symmetry_space_group_name_H-M 'P 21 21 21'
_atom_sites_solution_hydrogens geom
_atom_sites_solution_primary direct
_atom_sites_solution_secondary difmap
_audit_creation_method SHELXL-97
_cell_angle_alpha 90.00
_cell_angle_beta 90.00
_cell_angle_gamma 90.00
_cell_formula_units_Z 4
_cell_length_a 5.563(2)
_cell_length_b 9.190(2)
_cell_length_c 30.584(6)
_cell_measurement_reflns_used 9971
_cell_measurement_temperature 100(2)
_cell_measurement_theta_max 68.23
_cell_measurement_theta_min 2.89
_cell_volume 1563.6(7)
_computing_cell_refinement 'Saint V7.06A (Bruker AXS, 2004)'
_computing_data_collection 'SMART V5.630 (Bruker AXS, 2003)'
_computing_data_reduction 'Saint V7.06A (Bruker AXS, 2004)'
_computing_molecular_graphics 'PLATON (Spek, 2003)'
_computing_structure_refinement 'SHELXL-97 (Sheldrick, 1997)'
_computing_structure_solution 'SHELXS-97 (Sheldrick, 1997)'
_diffrn_ambient_temperature 100(2)
_diffrn_measured_fraction_theta_full 0.997
_diffrn_measured_fraction_theta_max 0.997
_diffrn_measurement_device_type 'three-circle goniometer'
_diffrn_measurement_method \w-scans
_diffrn_radiation_monochromator graphite
_diffrn_radiation_source 'fine-focus sealed tube'
_diffrn_radiation_type CuK\a
_diffrn_radiation_wavelength 1.54178
_diffrn_reflns_av_R_equivalents 0.0325
_diffrn_reflns_av_sigmaI/netI 0.0184
_diffrn_reflns_limit_h_max 6
_diffrn_reflns_limit_h_min -6
_diffrn_reflns_limit_k_max 11
_diffrn_reflns_limit_k_min -10
_diffrn_reflns_limit_l_max 36
_diffrn_reflns_limit_l_min -36
_diffrn_reflns_number 22545
_diffrn_reflns_theta_full 68.23
_diffrn_reflns_theta_max 68.23
_diffrn_reflns_theta_min 2.89
_exptl_absorpt_coefficient_mu 0.816
_exptl_absorpt_correction_T_max 0.8944
_exptl_absorpt_correction_T_min 0.7861
_exptl_absorpt_correction_type multi-scan
_exptl_absorpt_process_details 'SADABS (Sheldrick, 2007)'
_exptl_crystal_colour colourless
_exptl_crystal_density_diffrn 1.276
_exptl_crystal_density_method 'not measured'
_exptl_crystal_description block
_exptl_crystal_F_000 648
_exptl_crystal_size_max 0.31
_exptl_crystal_size_mid 0.15
_exptl_crystal_size_min 0.14
_refine_diff_density_max 0.146
_refine_diff_density_min -0.297
_refine_diff_density_rms 0.046
_refine_ls_abs_structure_details 'Flack H D (1983), Acta Cryst. A39, 876-881'
_refine_ls_abs_structure_Flack 0.03(4)
_refine_ls_extinction_method none
_refine_ls_goodness_of_fit_ref 1.087
_refine_ls_hydrogen_treatment mixed
_refine_ls_matrix_type full
_refine_ls_number_parameters 201
_refine_ls_number_reflns 2844
_refine_ls_number_restraints 0
_refine_ls_restrained_S_all 1.087
_refine_ls_R_factor_all 0.0278
_refine_ls_R_factor_gt 0.0271
_refine_ls_shift/su_max 0.013
_refine_ls_shift/su_mean 0.003
_refine_ls_structure_factor_coef Fsqd
_refine_ls_weighting_details 'calc w=1/[\s^2^(Fo^2^)+(0.0394P)^2^+0.2525P] where P=(Fo^2^+2Fc^2^)/3'
_refine_ls_weighting_scheme calc
_refine_ls_wR_factor_gt 0.0673
_refine_ls_wR_factor_ref 0.0679
_reflns_number_gt 2784
_reflns_number_total 2844
_reflns_threshold_expression >2sigma(I)
_cod_data_source_file ol800946x-file003.cif
_cod_data_source_block PSK02a
_cod_original_sg_symbol_H-M P212121
_cod_database_code 1504730

loop_
_symmetry_equiv_pos_as_xyz
'x, y, z'
'-x+1/2, -y, z+1/2'
'-x, y+1/2, -z+1/2'
'x+1/2, -y+1/2, -z'

loop_
_atom_site_label
_atom_site_type_symbol
_atom_site_fract_x
_atom_site_fract_y
_atom_site_fract_z
_atom_site_U_iso_or_equiv
_atom_site_adp_type
_atom_site_occupancy
_atom_site_symmetry_multiplicity
_atom_site_calc_flag
_atom_site_refinement_flags
C1 C 0.9576(2) 0.19694(12) 0.86324(4) 0.0161(2) Uani 1 1 d .
C2 C 0.9430(2) 0.09236(13) 0.82438(4) 0.0175(2) Uani 1 1 d .
H2A H 1.0728 0.1174 0.8036 0.021 Uiso 1 1 calc R
H2B H 0.9745 -0.0075 0.8351 0.021 Uiso 1 1 calc R
C3 C 0.7046(2) 0.09165(13) 0.79958(4) 0.0183(2) Uani 1 1 d .
H3A H 0.6715 0.1909 0.7885 0.022 Uiso 1 1 calc R
H3B H 0.5736 0.0650 0.8200 0.022 Uiso 1 1 calc R
C4 C 0.7046(2) -0.01481(14) 0.76111(4) 0.0194(3) Uani 1 1 d .
H4 H 0.8401 0.0132 0.7413 0.023 Uiso 1 1 calc R
C5 C 0.7448(2) -0.17440(13) 0.77481(4) 0.0179(2) Uani 1 1 d .
H5A H 0.7395 -0.2377 0.7486 0.021 Uiso 1 1 calc R
H5B H 0.9055 -0.1846 0.7884 0.021 Uiso 1 1 calc R
C6 C 0.5551(2) -0.22168(12) 0.80672(4) 0.0174(2) Uani 1 1 d .
O7 O 0.64693(15) -0.28847(9) 0.84179(3) 0.01912(19) Uani 1 1 d .
C8 C 0.4827(2) -0.32483(13) 0.87678(4) 0.0211(3) Uani 1 1 d .
H8A H 0.4855 -0.4311 0.8821 0.025 Uiso 1 1 calc R
H8B H 0.3170 -0.2967 0.8686 0.025 Uiso 1 1 calc R
C9 C 0.5590(2) -0.24343(13) 0.91824(4) 0.0181(3) Uani 1 1 d .
H9 H 0.7210 -0.2787 0.9276 0.022 Uiso 1 1 calc R
C10 C 0.5718(2) -0.08264(13) 0.90910(4) 0.0173(2) Uani 1 1 d .
H10 H 0.4262 -0.0355 0.9011 0.021 Uiso 1 1 calc R
C11 C 0.7680(2) -0.00059(14) 0.91112(4) 0.0176(2) Uani 1 1 d .
H11 H 0.9135 -0.0433 0.9211 0.021 Uiso 1 1 calc R
C12 C 0.7687(2) 0.15643(13) 0.89826(4) 0.0158(2) Uani 1 1 d .
H12 H 0.6050 0.1852 0.8879 0.019 Uiso 1 1 calc R
O13 O 0.83388(15) 0.24301(9) 0.93711(3) 0.01848(19) Uani 1 1 d .
C14 C 0.6730(2) 0.33508(13) 0.95377(4) 0.0172(2) Uani 1 1 d .
O15 O 0.47072(16) 0.35168(9) 0.93991(3) 0.0231(2) Uani 1 1 d .
C16 C 0.7739(3) 0.41521(14) 0.99238(4) 0.0239(3) Uani 1 1 d .
H16A H 0.6967 0.5107 0.9947 0.036 Uiso 1 1 calc R
H16B H 0.9475 0.4280 0.9885 0.036 Uiso 1 1 calc R
H16C H 0.7435 0.3592 1.0191 0.036 Uiso 1 1 calc R
C17 C 0.3753(2) -0.27745(14) 0.95421(4) 0.0220(3) Uani 1 1 d .
H17A H 0.4299 -0.2353 0.9819 0.033 Uiso 1 1 calc R
H17B H 0.3596 -0.3831 0.9574 0.033 Uiso 1 1 calc R
H17C H 0.2192 -0.2357 0.9463 0.033 Uiso 1 1 calc R
O18 O 0.34262(15) -0.19726(10) 0.80171(3) 0.0243(2) Uani 1 1 d .
O19 O 0.48651(19) -0.00207(10) 0.73657(3) 0.0248(2) Uani 1 1 d .
H19 H 0.377(3) -0.047(2) 0.7515(6) 0.033(5) Uiso 1 1 d .
O20 O 1.19260(16) 0.17279(10) 0.88086(3) 0.01954(19) Uani 1 1 d .
H20 H 1.219(3) 0.233(2) 0.8988(6) 0.031(5) Uiso 1 1 d .
C21 C 0.9320(2) 0.35557(13) 0.84956(4) 0.0210(3) Uani 1 1 d .
H21A H 0.9523 0.4184 0.8752 0.032 Uiso 1 1 calc R
H21B H 0.7722 0.3712 0.8369 0.032 Uiso 1 1 calc R
H21C H 1.0550 0.3792 0.8278 0.032 Uiso 1 1 calc R

loop_
_atom_site_aniso_label
_atom_site_aniso_U_11
_atom_site_aniso_U_22
_atom_site_aniso_U_33
_atom_site_aniso_U_23
_atom_site_aniso_U_13
_atom_site_aniso_U_12
C1 0.0125(6) 0.0173(6) 0.0186(5) -0.0010(4) -0.0008(4) -0.0002(5)
C2 0.0167(6) 0.0179(5) 0.0179(6) -0.0012(5) 0.0012(5) 0.0001(5)
C3 0.0197(6) 0.0166(6) 0.0187(5) -0.0002(5) -0.0023(5) 0.0011(5)
C4 0.0214(7) 0.0205(6) 0.0162(5) -0.0006(5) -0.0023(5) -0.0010(5)
C5 0.0186(6) 0.0179(6) 0.0173(5) -0.0031(4) -0.0010(4) 0.0009(5)
C6 0.0196(6) 0.0134(5) 0.0193(6) -0.0034(4) -0.0015(5) 0.0027(5)
O7 0.0192(5) 0.0199(4) 0.0182(4) -0.0001(3) -0.0004(3) 0.0016(4)
C8 0.0238(7) 0.0190(6) 0.0205(6) 0.0014(5) 0.0021(5) -0.0029(5)
C9 0.0179(6) 0.0167(6) 0.0198(6) 0.0017(4) 0.0005(5) 0.0021(5)
C10 0.0177(6) 0.0194(6) 0.0148(5) -0.0004(5) 0.0005(5) 0.0033(5)
C11 0.0176(6) 0.0200(6) 0.0151(5) -0.0005(5) -0.0015(5) 0.0030(5)
C12 0.0146(6) 0.0178(6) 0.0150(5) -0.0044(4) -0.0022(4) -0.0001(5)
O13 0.0181(4) 0.0201(4) 0.0172(4) -0.0052(3) -0.0032(3) 0.0010(3)
C14 0.0216(6) 0.0135(5) 0.0166(5) 0.0027(4) 0.0003(5) -0.0015(5)
O15 0.0214(5) 0.0217(4) 0.0262(4) -0.0055(4) -0.0030(4) 0.0034(4)
C16 0.0284(7) 0.0215(6) 0.0218(6) -0.0049(5) -0.0036(5) 0.0009(5)
C17 0.0251(7) 0.0175(6) 0.0236(6) 0.0022(5) 0.0027(5) 0.0010(5)
O18 0.0176(5) 0.0263(5) 0.0292(5) 0.0035(4) -0.0005(4) 0.0028(4)
O19 0.0295(5) 0.0230(4) 0.0219(4) 0.0013(4) -0.0104(4) -0.0008(4)
O20 0.0137(4) 0.0205(4) 0.0244(4) -0.0065(4) -0.0039(3) 0.0005(3)
C21 0.0221(6) 0.0188(6) 0.0222(6) -0.0012(5) -0.0009(5) -0.0002(5)

loop_
_atom_type_symbol
_atom_type_description
_atom_type_scat_dispersion_real
_atom_type_scat_dispersion_imag
_atom_type_scat_source
C C 0.0181 0.0091 'International Tables Vol C Tables 4.2.6.8 and 6.1.1.4'
H H 0.0000 0.0000 'International Tables Vol C Tables 4.2.6.8 and 6.1.1.4'
O O 0.0492 0.0322 'International Tables Vol C Tables 4.2.6.8 and 6.1.1.4'

loop_
_geom_angle_atom_site_label_1
_geom_angle_atom_site_label_2
_geom_angle_atom_site_label_3
_geom_angle
O20 C1 C21 109.70(10)
O20 C1 C2 104.10(9)
C21 C1 C2 112.50(10)
O20 C1 C12 108.81(9)
C21 C1 C12 110.93(10)
C2 C1 C12 110.53(9)
C3 C2 C1 115.75(10)
C3 C2 H2A 108.3
C1 C2 H2A 108.3
C3 C2 H2B 108.3
C1 C2 H2B 108.3
H2A C2 H2B 107.4
C2 C3 C4 112.61(10)
C2 C3 H3A 109.1
C4 C3 H3A 109.1
C2 C3 H3B 109.1
C4 C3 H3B 109.1
H3A C3 H3B 107.8
O19 C4 C3 110.53(10)
O19 C4 C5 110.07(10)
C3 C4 C5 113.53(9)
O19 C4 H4 107.5
C3 C4 H4 107.5
C5 C4 H4 107.5
C6 C5 C4 110.49(10)
C6 C5 H5A 109.6
C4 C5 H5A 109.6
C6 C5 H5B 109.6
C4 C5 H5B 109.6
H5A C5 H5B 108.1
O18 C6 O7 123.98(11)
O18 C6 C5 123.31(11)
O7 C6 C5 112.67(10)
C6 O7 C8 117.27(10)
O7 C8 C9 108.95(10)
O7 C8 H8A 109.9
C9 C8 H8A 109.9
O7 C8 H8B 109.9
C9 C8 H8B 109.9
H8A C8 H8B 108.3
C10 C9 C8 109.80(10)
C10 C9 C17 111.41(10)
C8 C9 C17 108.05(10)
C10 C9 H9 109.2
C8 C9 H9 109.2
C17 C9 H9 109.2
C11 C10 C9 125.99(11)
C11 C10 H10 117.0
C9 C10 H10 117.0
C10 C11 C12 122.53(11)
C10 C11 H11 118.7
C12 C11 H11 118.7
O13 C12 C11 108.01(9)
O13 C12 C1 105.15(9)
C11 C12 C1 114.60(10)
O13 C12 H12 109.6
C11 C12 H12 109.6
C1 C12 H12 109.6
C14 O13 C12 119.04(9)
O15 C14 O13 124.72(11)
O15 C14 C16 124.11(12)
O13 C14 C16 111.16(11)
C14 C16 H16A 109.5
C14 C16 H16B 109.5
H16A C16 H16B 109.5
C14 C16 H16C 109.5
H16A C16 H16C 109.5
H16B C16 H16C 109.5
C9 C17 H17A 109.5
C9 C17 H17B 109.5
H17A C17 H17B 109.5
C9 C17 H17C 109.5
H17A C17 H17C 109.5
H17B C17 H17C 109.5
C4 O19 H19 106.3(12)
C1 O20 H20 108.7(13)
C1 C21 H21A 109.5
C1 C21 H21B 109.5
H21A C21 H21B 109.5
C1 C21 H21C 109.5
H21A C21 H21C 109.5
H21B C21 H21C 109.5

loop_
_geom_bond_atom_site_label_1
_geom_bond_atom_site_label_2
_geom_bond_distance
C1 O20 1.4314(15)
C1 C21 1.5233(17)
C1 C2 1.5307(16)
C1 C12 1.5458(16)
C2 C3 1.5277(17)
C2 H2A 0.9900
C2 H2B 0.9900
C3 C4 1.5302(16)
C3 H3A 0.9900
C3 H3B 0.9900
C4 O19 1.4315(16)
C4 C5 1.5416(17)
C4 H4 1.0000
C5 C6 1.5017(17)
C5 H5A 0.9900
C5 H5B 0.9900
C6 O18 1.2126(16)
C6 O7 1.3372(15)
O7 C8 1.4461(15)
C8 C9 1.5320(17)
C8 H8A 0.9900
C8 H8B 0.9900
C9 C10 1.5056(17)
C9 C17 1.5336(17)
C9 H9 1.0000
C10 C11 1.3281(18)
C10 H10 0.9500
C11 C12 1.4956(17)
C11 H11 0.9500
C12 O13 1.4752(13)
C12 H12 1.0000
O13 C14 1.3328(15)
C14 O15 1.2121(17)
C14 C16 1.5006(17)
C16 H16A 0.9800
C16 H16B 0.9800
C16 H16C 0.9800
C17 H17A 0.9800
C17 H17B 0.9800
C17 H17C 0.9800
O19 H19 0.863(19)
O20 H20 0.790(19)
C21 H21A 0.9800
C21 H21B 0.9800
C21 H21C 0.9800

loop_
_geom_hbond_atom_site_label_D
_geom_hbond_atom_site_label_H
_geom_hbond_atom_site_label_A
_geom_hbond_distance_DH
_geom_hbond_distance_HA
_geom_hbond_distance_DA
_geom_hbond_angle_DHA
_geom_hbond_site_symmetry_A
O20 H20 O15 0.790(19) 2.178(19) 2.8910(13) 150.3(17) 1_655
O19 H19 O18 0.863(19) 2.077(19) 2.7978(14) 140.5(16) .

loop_
_geom_torsion_atom_site_label_1
_geom_torsion_atom_site_label_2
_geom_torsion_atom_site_label_3
_geom_torsion_atom_site_label_4
_geom_torsion
O20 C1 C2 C3 178.44(9)
C21 C1 C2 C3 -62.86(14)
C12 C1 C2 C3 61.75(13)
C1 C2 C3 C4 179.67(10)
C2 C3 C4 O19 -174.74(10)
C2 C3 C4 C5 61.01(14)
O19 C4 C5 C6 -66.46(12)
C3 C4 C5 C6 58.04(13)
C4 C5 C6 O18 45.99(15)
C4 C5 C6 O7 -131.72(10)
O18 C6 O7 C8 -4.06(17)
C5 C6 O7 C8 173.63(9)
C6 O7 C8 C9 -118.15(11)
O7 C8 C9 C10 55.48(13)
O7 C8 C9 C17 177.17(9)
C8 C9 C10 C11 -116.88(13)
C17 C9 C10 C11 123.46(13)
C9 C10 C11 C12 175.29(11)
C10 C11 C12 O13 118.24(12)
C10 C11 C12 C1 -124.95(12)
O20 C1 C12 O13 54.68(11)
C21 C1 C12 O13 -66.09(12)
C2 C1 C12 O13 168.41(9)
O20 C1 C12 C11 -63.76(12)
C21 C1 C12 C11 175.46(10)
C2 C1 C12 C11 49.96(13)
C11 C12 O13 C14 -115.67(11)
C1 C12 O13 C14 121.54(11)
C12 O13 C14 O15 1.77(17)
C12 O13 C14 C16 -178.73(10)
